data_7014539
loop_
_publ_author_name
'Ferentinos, Eleftherios'
'Maganas, Dimitrios'
'Raptopoulou, Catherine P.'
'Terzis, Aris'
'Psycharis, Vassilis'
'Robertson, Neil'
'Kyritsis, Panayotis'

_publ_section_title
;
 Conversion of tetrahedral to octahedral structures upon solvent
 coordination: studies on the M[(OPPh2)(SePPh2)N]2 (M = Co, Ni) and
 [Ni{(OPPh2)(EPPh2)N}2(dmf)2] (E = S, Se) complexes.
;
_journal_issue 1
_journal_name_full 'Dalton transactions (Cambridge, England : 2003)'
_journal_page_first 169
_journal_page_last 180
_journal_paper_doi 10.1039/c0dt00928h
_journal_volume 40
_journal_year 2011
_chemical_formula_sum 'C48 H40 N2 Ni O2 P4 Se2'
_chemical_formula_weight 1017.33
_chemical_name_systematic
;
?
;
_space_group_IT_number 14
_symmetry_cell_setting monoclinic
_symmetry_space_group_name_Hall '-P 2ybc'
_symmetry_space_group_name_H-M 'P 1 21/c 1'
_atom_sites_solution_hydrogens geom
_atom_sites_solution_primary direct
_atom_sites_solution_secondary difmap
_audit_creation_method SHELXL-97
_cell_angle_alpha 90.00
_cell_angle_beta 100.140(10)
_cell_angle_gamma 90.00
_cell_formula_units_Z 4
_cell_length_a 12.602(5)
_cell_length_b 18.425(7)
_cell_length_c 19.582(8)
_cell_measurement_reflns_used 25
_cell_measurement_temperature 298
_cell_measurement_theta_max 11.0
_cell_measurement_theta_min 5.5
_cell_volume 4476(3)
_computing_structure_refinement 'SHELXL-97 (Sheldrick, 1997)'
_computing_structure_solution 'SHELXS-97 (Sheldrick, 1997)'
_diffrn_ambient_temperature 298
_diffrn_measured_fraction_theta_full 0.999
_diffrn_measured_fraction_theta_max 0.999
_diffrn_measurement_device_type 'Crystal Logic Dual Goniometer'
_diffrn_measurement_method '\q/2\q scans'
_diffrn_radiation_monochromator graphite
_diffrn_radiation_source 'fine-focus sealed tube'
_diffrn_radiation_type MoK\a
_diffrn_radiation_wavelength 0.71073
_diffrn_reflns_av_R_equivalents 0.0238
_diffrn_reflns_av_sigmaI/netI 0.0641
_diffrn_reflns_limit_h_max 13
_diffrn_reflns_limit_h_min -14
_diffrn_reflns_limit_k_max 0
_diffrn_reflns_limit_k_min -20
_diffrn_reflns_limit_l_max 21
_diffrn_reflns_limit_l_min 0
_diffrn_reflns_number 6837
_diffrn_reflns_theta_full 23.51
_diffrn_reflns_theta_max 23.51
_diffrn_reflns_theta_min 1.98
_diffrn_standards_decay_% -0.5
_diffrn_standards_interval_count 97
_diffrn_standards_number 3
_exptl_absorpt_coefficient_mu 2.244
_exptl_absorpt_correction_T_max 1.00
_exptl_absorpt_correction_T_min 0.70
_exptl_absorpt_correction_type 'psi scan empirical'
_exptl_crystal_colour green
_exptl_crystal_density_diffrn 1.510
_exptl_crystal_density_method 'not measured'
_exptl_crystal_description parall
_exptl_crystal_F_000 2056
_exptl_crystal_size_max 0.30
_exptl_crystal_size_mid 0.20
_exptl_crystal_size_min 0.05
_refine_diff_density_max 0.699
_refine_diff_density_min -0.568
_refine_diff_density_rms 0.099
_refine_ls_extinction_method none
_refine_ls_goodness_of_fit_ref 1.123
_refine_ls_hydrogen_treatment mixed
_refine_ls_matrix_type full
_refine_ls_number_parameters 706
_refine_ls_number_reflns 6616
_refine_ls_number_restraints 0
_refine_ls_restrained_S_all 1.123
_refine_ls_R_factor_all 0.0871
_refine_ls_R_factor_gt 0.0581
_refine_ls_shift/su_max 0.002
_refine_ls_shift/su_mean 0.000
_refine_ls_structure_factor_coef Fsqd
_refine_ls_weighting_details 'calc w=1/[\s^2^(Fo^2^)+(0.0637P)^2^+8.7905P] where P=(Fo^2^+2Fc^2^)/3'
_refine_ls_weighting_scheme calc
_refine_ls_wR_factor_gt 0.1360
_refine_ls_wR_factor_ref 0.1537
_reflns_number_gt 4956
_reflns_number_total 6616
_reflns_threshold_expression >2sigma(I)
_cod_data_source_file C0DT00928H.TXT
_cod_data_source_block Complex2
_cod_original_sg_symbol_H-M P21/c
_cod_database_code 7014539

loop_
_symmetry_equiv_pos_as_xyz
'x, y, z'
'-x, y+1/2, -z+1/2'
'-x, -y, -z'
'x, -y-1/2, z-1/2'

loop_
_atom_site_label
_atom_site_type_symbol
_atom_site_fract_x
_atom_site_fract_y
_atom_site_fract_z
_atom_site_U_iso_or_equiv
_atom_site_adp_type
_atom_site_occupancy
_atom_site_symmetry_multiplicity
_atom_site_calc_flag
_atom_site_refinement_flags
_atom_site_disorder_assembly
_atom_site_disorder_group
Ni Ni 0.20223(7) 0.21268(5) 0.09041(5) 0.0446(3) Uani 1 1 d . . .
Se1 Se 0.17635(6) 0.08558(4) 0.11429(4) 0.0484(2) Uani 1 1 d . . .
O1 O 0.0626(4) 0.2464(3) 0.0432(2) 0.0501(12) Uani 1 1 d . . .
P1 P 0.02090(13) 0.10145(8) 0.14603(9) 0.0369(4) Uani 1 1 d . . .
P2 P -0.05150(13) 0.22422(9) 0.05641(9) 0.0395(4) Uani 1 1 d . . .
N1 N -0.0625(4) 0.1525(3) 0.0994(3) 0.0444(13) Uani 1 1 d . . .
N2 N 0.4315(5) 0.3340(3) 0.1194(3) 0.0519(15) Uani 1 1 d . . .
Se2 Se 0.25361(8) 0.26856(5) 0.20246(5) 0.0463(3) Uani 0.923(4) 1 d P . .
O3 O 0.280(6) 0.285(4) 0.183(4) 0.03(2) Uiso 0.077(4) 1 d P . .
P3 P 0.35261(14) 0.35495(9) 0.17013(9) 0.0400(4) Uani 1 1 d . . .
P4 P 0.42398(14) 0.27507(10) 0.05966(10) 0.0450(4) Uani 1 1 d . . .
O2 O 0.3135(6) 0.2370(4) 0.0371(5) 0.0533(19) Uani 0.923(4) 1 d P . .
Se3 Se 0.2960(11) 0.2199(7) 0.0077(7) 0.046(4) Uani 0.077(4) 1 d P . .
C1 C 0.0446(6) 0.1321(3) 0.2360(3) 0.0418(16) Uani 1 1 d . . .
C2 C 0.1348(6) 0.1104(4) 0.2823(4) 0.0525(18) Uani 1 1 d . . .
C3 C 0.1473(9) 0.1337(5) 0.3510(4) 0.069(3) Uani 1 1 d . . .
C4 C 0.0748(10) 0.1795(5) 0.3723(5) 0.078(3) Uani 1 1 d . . .
C5 C -0.0132(10) 0.2019(5) 0.3266(6) 0.076(3) Uani 1 1 d . . .
C6 C -0.0292(7) 0.1781(4) 0.2582(4) 0.057(2) Uani 1 1 d . . .
C7 C -0.0416(5) 0.0128(3) 0.1454(3) 0.0399(15) Uani 1 1 d . . .
C8 C -0.0253(8) -0.0309(4) 0.2023(4) 0.069(2) Uani 1 1 d . . .
C9 C -0.0720(9) -0.1002(5) 0.1991(5) 0.080(3) Uani 1 1 d . . .
C10 C -0.1344(7) -0.1237(4) 0.1410(5) 0.062(2) Uani 1 1 d . . .
C11 C -0.1517(9) -0.0799(5) 0.0838(5) 0.066(3) Uani 1 1 d . . .
C12 C -0.1050(7) -0.0120(4) 0.0849(4) 0.057(2) Uani 1 1 d . . .
C13 C -0.1085(5) 0.2988(3) 0.0971(3) 0.0410(15) Uani 1 1 d . . .
C14 C -0.0579(7) 0.3666(4) 0.1033(4) 0.0542(19) Uani 1 1 d . . .
C15 C -0.1075(9) 0.4245(4) 0.1313(4) 0.064(2) Uani 1 1 d . . .
C16 C -0.2037(8) 0.4154(5) 0.1540(4) 0.068(2) Uani 1 1 d . . .
C17 C -0.2525(8) 0.3476(5) 0.1486(4) 0.060(2) Uani 1 1 d . . .
C18 C -0.2040(6) 0.2902(4) 0.1205(4) 0.0516(18) Uani 1 1 d . . .
C19 C -0.1380(5) 0.2123(3) -0.0268(3) 0.0380(14) Uani 1 1 d . . .
C20 C -0.1284(7) 0.1497(4) -0.0652(4) 0.0537(19) Uani 1 1 d . . .
C21 C -0.1929(8) 0.1379(5) -0.1272(4) 0.066(2) Uani 1 1 d . . .
C22 C -0.2695(8) 0.1880(6) -0.1532(5) 0.072(2) Uani 1 1 d . . .
C23 C -0.2812(7) 0.2506(5) -0.1181(4) 0.066(2) Uani 1 1 d . . .
C24 C -0.2135(6) 0.2625(4) -0.0549(4) 0.0529(19) Uani 1 1 d . . .
C25 C 0.2640(5) 0.4279(3) 0.1327(4) 0.0425(16) Uani 1 1 d . . .
C26 C 0.2312(8) 0.4809(5) 0.1730(5) 0.067(2) Uani 1 1 d . . .
C27 C 0.1604(9) 0.5344(5) 0.1417(7) 0.088(3) Uani 1 1 d . . .
C28 C 0.1291(8) 0.5372(5) 0.0725(6) 0.077(3) Uani 1 1 d . . .
C29 C 0.1606(9) 0.4848(6) 0.0339(6) 0.085(3) Uani 1 1 d . . .
C30 C 0.2294(7) 0.4303(5) 0.0623(4) 0.066(2) Uani 1 1 d . . .
C31 C 0.4324(5) 0.3944(3) 0.2465(4) 0.0434(16) Uani 1 1 d . . .
C32 C 0.5180(6) 0.4398(4) 0.2382(4) 0.0530(18) Uani 1 1 d . . .
C33 C 0.5750(8) 0.4758(5) 0.2934(5) 0.074(3) Uani 1 1 d . . .
C34 C 0.5499(9) 0.4698(5) 0.3582(6) 0.080(3) Uani 1 1 d . . .
C35 C 0.4663(9) 0.4260(6) 0.3680(5) 0.078(3) Uani 1 1 d . . .
C36 C 0.4079(7) 0.3882(5) 0.3119(4) 0.061(2) Uani 1 1 d . . .
C37 C 0.4572(5) 0.3193(4) -0.0160(4) 0.0482(17) Uani 1 1 d . . .
C38 C 0.4156(7) 0.2953(6) -0.0811(5) 0.067(2) Uani 1 1 d . . .
C39 C 0.4390(9) 0.3304(6) -0.1387(5) 0.081(3) Uani 1 1 d . . .
C40 C 0.5044(10) 0.3895(6) -0.1315(6) 0.084(3) Uani 1 1 d . . .
C41 C 0.5465(10) 0.4152(5) -0.0678(6) 0.085(3) Uani 1 1 d . . .
C42 C 0.5241(8) 0.3792(5) -0.0098(5) 0.071(2) Uani 1 1 d . . .
C43 C 0.5246(5) 0.2061(4) 0.0869(4) 0.0478(17) Uani 1 1 d . . .
C44 C 0.5522(7) 0.1896(5) 0.1566(5) 0.069(2) Uani 1 1 d . . .
C45 C 0.6262(9) 0.1343(6) 0.1783(6) 0.084(3) Uani 1 1 d . . .
C46 C 0.6729(8) 0.0967(5) 0.1314(7) 0.081(3) Uani 1 1 d . . .
C47 C 0.6485(8) 0.1130(5) 0.0628(6) 0.073(3) Uani 1 1 d . . .
C48 C 0.5727(7) 0.1676(4) 0.0402(5) 0.062(2) Uani 1 1 d . . .
H2 H 0.194(7) 0.078(4) 0.270(4) 0.07(2) Uiso 1 1 d . . .
H3 H 0.205(7) 0.125(4) 0.379(4) 0.06(3) Uiso 1 1 d . . .
H4 H 0.092(7) 0.198(5) 0.419(5) 0.08(3) Uiso 1 1 d . . .
H5 H -0.074(9) 0.228(6) 0.340(5) 0.11(4) Uiso 1 1 d . . .
H6 H -0.085(6) 0.197(4) 0.229(4) 0.05(2) Uiso 1 1 d . . .
H8 H 0.015(7) -0.017(5) 0.245(5) 0.09(3) Uiso 1 1 d . . .
H9 H -0.058(7) -0.127(5) 0.242(5) 0.08(3) Uiso 1 1 d . . .
H10 H -0.176(7) -0.167(5) 0.138(5) 0.09(3) Uiso 1 1 d . . .
H11 H -0.180(7) -0.089(5) 0.051(4) 0.06(3) Uiso 1 1 d . . .
H12 H -0.116(8) 0.020(5) 0.053(5) 0.09(3) Uiso 1 1 d . . .
H14 H 0.008(9) 0.374(6) 0.074(6) 0.12(4) Uiso 1 1 d . . .
H15 H -0.068(7) 0.473(5) 0.131(4) 0.08(3) Uiso 1 1 d . . .
H16 H -0.233(7) 0.455(5) 0.172(4) 0.07(3) Uiso 1 1 d . . .
H17 H -0.312(6) 0.348(4) 0.161(4) 0.05(2) Uiso 1 1 d . . .
H18 H -0.240(6) 0.246(4) 0.109(4) 0.07(2) Uiso 1 1 d . . .
H20 H -0.071(5) 0.125(3) -0.041(3) 0.038(18) Uiso 1 1 d . . .
H21 H -0.177(7) 0.095(5) -0.151(5) 0.08(3) Uiso 1 1 d . . .
H22 H -0.315(6) 0.182(4) -0.196(4) 0.07(2) Uiso 1 1 d . . .
H23 H -0.333(7) 0.287(5) -0.136(4) 0.08(3) Uiso 1 1 d . . .
H24 H -0.226(5) 0.300(4) -0.036(3) 0.04(2) Uiso 1 1 d . . .
H26 H 0.239(7) 0.475(5) 0.216(4) 0.07(3) Uiso 1 1 d . . .
H27 H 0.144(6) 0.562(4) 0.164(4) 0.04(2) Uiso 1 1 d . . .
H28 H 0.083(6) 0.574(4) 0.056(4) 0.05(2) Uiso 1 1 d . . .
H29 H 0.139(7) 0.485(5) -0.010(4) 0.07(3) Uiso 1 1 d . . .
H30 H 0.267(7) 0.395(5) 0.037(4) 0.08(3) Uiso 1 1 d . . .
H32 H 0.537(5) 0.438(3) 0.199(3) 0.026(16) Uiso 1 1 d . . .
H33 H 0.631(6) 0.502(4) 0.297(4) 0.06(2) Uiso 1 1 d . . .
H34 H 0.595(6) 0.489(4) 0.402(4) 0.07(2) Uiso 1 1 d . . .
H35 H 0.458(7) 0.418(4) 0.409(5) 0.07(3) Uiso 1 1 d . . .
H36 H 0.346(6) 0.360(4) 0.316(4) 0.06(2) Uiso 1 1 d . . .
H38 H 0.379(8) 0.255(5) -0.077(5) 0.09(3) Uiso 1 1 d . . .
H39 H 0.397(6) 0.309(4) -0.179(4) 0.06(2) Uiso 1 1 d . . .
H40 H 0.533(9) 0.420(6) -0.167(6) 0.13(4) Uiso 1 1 d . . .
H41 H 0.586(7) 0.455(5) -0.061(4) 0.08(3) Uiso 1 1 d . . .
H42 H 0.540(6) 0.398(4) 0.029(4) 0.05(2) Uiso 1 1 d . . .
H44 H 0.527(6) 0.217(4) 0.191(4) 0.06(2) Uiso 1 1 d . . .
H45 H 0.638(6) 0.130(4) 0.223(4) 0.06(3) Uiso 1 1 d . . .
H46 H 0.737(8) 0.055(5) 0.155(5) 0.10(3) Uiso 1 1 d . . .
H47 H 0.672(7) 0.083(5) 0.025(5) 0.09(3) Uiso 1 1 d . . .
H48 H 0.563(8) 0.179(5) -0.008(5) 0.10(3) Uiso 1 1 d . . .

loop_
_atom_site_aniso_label
_atom_site_aniso_U_11
_atom_site_aniso_U_22
_atom_site_aniso_U_33
_atom_site_aniso_U_23
_atom_site_aniso_U_13
_atom_site_aniso_U_12
Ni 0.0322(5) 0.0468(5) 0.0545(6) 0.0031(4) 0.0068(4) -0.0048(4)
Se1 0.0444(4) 0.0453(4) 0.0575(5) 0.0040(3) 0.0145(3) 0.0060(3)
O1 0.035(2) 0.065(3) 0.046(3) 0.012(2) -0.007(2) 0.007(2)
P1 0.0379(9) 0.0339(8) 0.0388(9) 0.0077(7) 0.0069(7) 0.0022(7)
P2 0.0326(9) 0.0395(9) 0.0440(10) 0.0125(7) 0.0000(7) -0.0015(7)
N1 0.034(3) 0.046(3) 0.052(3) 0.015(3) 0.004(3) 0.002(2)
N2 0.046(3) 0.053(3) 0.059(4) -0.016(3) 0.015(3) -0.007(3)
Se2 0.0530(6) 0.0434(5) 0.0436(5) -0.0004(4) 0.0112(4) -0.0069(4)
P3 0.0356(9) 0.0369(8) 0.0460(10) -0.0021(7) 0.0029(8) 0.0008(7)
P4 0.0372(9) 0.0476(10) 0.0509(11) -0.0093(8) 0.0094(8) -0.0046(8)
O2 0.041(4) 0.065(5) 0.058(5) -0.020(4) 0.019(4) -0.017(3)
Se3 0.035(6) 0.058(7) 0.046(8) -0.027(6) 0.015(6) -0.032(5)
C1 0.052(4) 0.028(3) 0.047(4) 0.004(3) 0.014(3) -0.004(3)
C2 0.057(5) 0.054(4) 0.044(4) 0.006(3) 0.001(4) 0.001(4)
C3 0.089(7) 0.074(6) 0.039(5) 0.002(4) -0.003(5) -0.030(5)
C4 0.117(9) 0.061(5) 0.059(6) -0.018(5) 0.028(6) -0.029(6)
C5 0.105(8) 0.052(5) 0.082(7) -0.007(5) 0.048(7) -0.002(5)
C6 0.074(6) 0.050(4) 0.052(5) 0.003(4) 0.020(4) 0.010(4)
C7 0.040(4) 0.039(3) 0.042(4) 0.003(3) 0.013(3) 0.004(3)
C8 0.101(7) 0.052(5) 0.047(5) 0.016(4) -0.003(5) -0.023(5)
C9 0.109(8) 0.058(5) 0.072(6) 0.017(5) 0.011(6) -0.017(5)
C10 0.066(5) 0.043(4) 0.081(6) -0.006(4) 0.025(5) -0.014(4)
C11 0.086(7) 0.064(5) 0.048(5) -0.013(4) 0.013(5) -0.017(5)
C12 0.075(6) 0.044(4) 0.049(5) -0.001(4) 0.007(4) -0.005(4)
C13 0.042(4) 0.042(3) 0.035(3) 0.009(3) -0.005(3) -0.002(3)
C14 0.067(5) 0.046(4) 0.048(4) 0.002(3) 0.005(4) -0.014(4)
C15 0.105(7) 0.042(4) 0.041(4) 0.004(3) -0.001(4) -0.005(4)
C16 0.093(7) 0.052(5) 0.054(5) -0.012(4) 0.000(5) 0.006(5)
C17 0.062(6) 0.064(5) 0.055(5) -0.005(4) 0.012(4) 0.008(4)
C18 0.051(4) 0.042(4) 0.060(5) -0.001(3) 0.003(4) -0.002(3)
C19 0.038(3) 0.037(3) 0.039(4) 0.008(3) 0.006(3) -0.004(3)
C20 0.054(5) 0.050(4) 0.057(5) 0.003(4) 0.007(4) 0.011(4)
C21 0.079(6) 0.070(5) 0.046(5) -0.016(4) 0.007(4) -0.001(5)
C22 0.067(6) 0.091(7) 0.051(5) -0.007(5) -0.004(4) -0.008(5)
C23 0.059(5) 0.081(6) 0.053(5) 0.004(4) -0.010(4) 0.015(5)
C24 0.051(4) 0.051(4) 0.050(5) -0.003(4) -0.007(4) 0.012(4)
C25 0.035(3) 0.038(3) 0.053(4) 0.004(3) 0.002(3) -0.001(3)
C26 0.078(6) 0.062(5) 0.057(6) -0.001(4) 0.000(5) 0.032(4)
C27 0.095(8) 0.063(6) 0.104(9) -0.010(6) 0.016(7) 0.037(6)
C28 0.065(6) 0.057(5) 0.103(8) 0.030(6) -0.003(6) 0.014(5)
C29 0.093(8) 0.092(7) 0.059(6) 0.019(6) -0.014(6) 0.013(6)
C30 0.073(6) 0.070(5) 0.050(5) 0.001(4) -0.005(4) 0.012(5)
C31 0.037(4) 0.042(3) 0.048(4) -0.001(3) 0.001(3) 0.007(3)
C32 0.046(4) 0.057(4) 0.054(5) -0.006(4) 0.003(4) 0.001(3)
C33 0.053(5) 0.079(6) 0.080(7) -0.017(5) -0.014(5) -0.013(5)
C34 0.082(7) 0.076(6) 0.071(7) -0.020(5) -0.019(6) 0.009(5)
C35 0.094(8) 0.087(7) 0.048(6) -0.005(5) -0.001(5) 0.012(6)
C36 0.068(6) 0.066(5) 0.045(5) -0.005(4) -0.003(4) 0.000(4)
C37 0.041(4) 0.048(4) 0.056(5) -0.004(3) 0.008(3) 0.003(3)
C38 0.062(5) 0.083(6) 0.055(5) -0.008(5) 0.005(4) -0.006(5)
C39 0.084(7) 0.100(8) 0.057(6) -0.009(6) 0.005(5) 0.014(6)
C40 0.096(8) 0.087(7) 0.073(7) 0.015(6) 0.023(6) 0.020(6)
C41 0.104(8) 0.064(6) 0.094(8) 0.005(5) 0.032(6) -0.018(6)
C42 0.087(7) 0.070(6) 0.057(6) -0.003(5) 0.017(5) -0.018(5)
C43 0.040(4) 0.046(4) 0.060(5) -0.008(3) 0.016(3) -0.014(3)
C44 0.064(5) 0.069(5) 0.080(7) 0.008(5) 0.026(5) 0.014(4)
C45 0.081(7) 0.093(7) 0.078(7) 0.032(6) 0.017(6) 0.014(6)
C46 0.065(6) 0.052(5) 0.134(10) 0.015(6) 0.038(6) 0.008(4)
C47 0.074(6) 0.057(5) 0.092(7) -0.018(5) 0.023(5) 0.008(4)
C48 0.057(5) 0.059(5) 0.070(6) -0.019(4) 0.012(4) -0.001(4)

loop_
_atom_type_symbol
_atom_type_description
_atom_type_scat_dispersion_real
_atom_type_scat_dispersion_imag
_atom_type_scat_source
C C 0.0033 0.0016 'International Tables Vol C Tables 4.2.6.8 and 6.1.1.4'
H H 0.0000 0.0000 'International Tables Vol C Tables 4.2.6.8 and 6.1.1.4'
N N 0.0061 0.0033 'International Tables Vol C Tables 4.2.6.8 and 6.1.1.4'
O O 0.0106 0.0060 'International Tables Vol C Tables 4.2.6.8 and 6.1.1.4'
P P 0.1023 0.0942 'International Tables Vol C Tables 4.2.6.8 and 6.1.1.4'
Se Se -0.0929 2.2259 'International Tables Vol C Tables 4.2.6.8 and 6.1.1.4'
Ni Ni 0.3393 1.1124 'International Tables Vol C Tables 4.2.6.8 and 6.1.1.4'

loop_
_geom_angle_atom_site_label_1
_geom_angle_atom_site_label_2
_geom_angle_atom_site_label_3
_geom_angle
_geom_angle_site_symmetry_1
_geom_angle_site_symmetry_3
_geom_angle_publ_flag
O1 Ni O2 110.5(3) . . ?
O1 Ni Se3 101.1(4) . . ?
O2 Ni Se3 17.3(3) . . ?
O1 Ni O3 114.4(16) . . ?
O2 Ni O3 93(2) . . ?
Se3 Ni O3 110(2) . . ?
O1 Ni Se2 111.90(16) . . ?
O2 Ni Se2 106.7(3) . . ?
Se3 Ni Se2 124.0(3) . . ?
O3 Ni Se2 15(2) . . ?
O1 Ni Se1 105.06(15) . . ?
O2 Ni Se1 117.5(2) . . ?
Se3 Ni Se1 108.2(4) . . ?
O3 Ni Se1 116.9(19) . . ?
Se2 Ni Se1 105.16(5) . . ?
P1 Se1 Ni 94.81(5) . . ?
P2 O1 Ni 128.5(3) . . ?
N1 P1 C7 106.8(3) . . ?
N1 P1 C1 110.7(3) . . ?
C7 P1 C1 106.4(3) . . ?
N1 P1 Se1 117.1(2) . . ?
C7 P1 Se1 106.8(2) . . ?
C1 P1 Se1 108.4(2) . . ?
O1 P2 N1 118.4(3) . . ?
O1 P2 C13 108.9(3) . . ?
N1 P2 C13 108.8(3) . . ?
O1 P2 C19 108.1(3) . . ?
N1 P2 C19 106.4(3) . . ?
C13 P2 C19 105.5(3) . . ?
P1 N1 P2 133.9(4) . . ?
P3 N2 P4 132.2(4) . . ?
O3 Se2 P3 23(6) . . ?
O3 Se2 Ni 75(6) . . ?
P3 Se2 Ni 97.08(7) . . ?
Se2 O3 P3 149(8) . . ?
Se2 O3 Ni 90(7) . . ?
P3 O3 Ni 120(4) . . ?
N2 P3 O3 110(2) . . ?
N2 P3 C31 107.5(3) . . ?
O3 P3 C31 116(3) . . ?
N2 P3 C25 109.8(3) . . ?
O3 P3 C25 109(2) . . ?
C31 P3 C25 104.5(3) . . ?
N2 P3 Se2 117.5(2) . . ?
O3 P3 Se2 8(3) . . ?
C31 P3 Se2 108.5(2) . . ?
C25 P3 Se2 108.3(2) . . ?
O2 P4 N2 117.0(4) . . ?
O2 P4 C37 107.3(4) . . ?
N2 P4 C37 107.7(3) . . ?
O2 P4 C43 108.3(4) . . ?
N2 P4 C43 108.4(3) . . ?
C37 P4 C43 107.9(3) . . ?
O2 P4 Se3 15.0(4) . . ?
N2 P4 Se3 130.8(4) . . ?
C37 P4 Se3 95.4(5) . . ?
C43 P4 Se3 104.5(5) . . ?
Se3 O2 P4 127.6(17) . . ?
Se3 O2 Ni 101.4(16) . . ?
P4 O2 Ni 130.3(5) . . ?
O2 Se3 P4 37.5(13) . . ?
O2 Se3 Ni 61.3(15) . . ?
P4 Se3 Ni 98.4(6) . . ?
C2 C1 C6 119.5(7) . . ?
C2 C1 P1 121.3(5) . . ?
C6 C1 P1 119.2(6) . . ?
C1 C2 C3 119.0(8) . . ?
C1 C2 H2 124(5) . . ?
C3 C2 H2 117(5) . . ?
C4 C3 C2 121.2(10) . . ?
C4 C3 H3 118(6) . . ?
C2 C3 H3 120(6) . . ?
C5 C4 C3 119.9(9) . . ?
C5 C4 H4 123(5) . . ?
C3 C4 H4 117(5) . . ?
C4 C5 C6 120.1(9) . . ?
C4 C5 H5 124(6) . . ?
C6 C5 H5 115(6) . . ?
C1 C6 C5 120.3(9) . . ?
C1 C6 H6 122(5) . . ?
C5 C6 H6 117(5) . . ?
C8 C7 C12 119.0(7) . . ?
C8 C7 P1 121.6(6) . . ?
C12 C7 P1 119.3(5) . . ?
C7 C8 C9 120.0(8) . . ?
C7 C8 H8 124(6) . . ?
C9 C8 H8 116(6) . . ?
C10 C9 C8 120.8(9) . . ?
C10 C9 H9 124(5) . . ?
C8 C9 H9 115(5) . . ?
C9 C10 C11 119.4(8) . . ?
C9 C10 H10 124(6) . . ?
C11 C10 H10 116(6) . . ?
C10 C11 C12 121.0(9) . . ?
C10 C11 H11 126(7) . . ?
C12 C11 H11 113(7) . . ?
C11 C12 C7 119.6(8) . . ?
C11 C12 H12 127(7) . . ?
C7 C12 H12 113(7) . . ?
C18 C13 C14 119.1(7) . . ?
C18 C13 P2 120.2(5) . . ?
C14 C13 P2 120.7(6) . . ?
C15 C14 C13 119.2(8) . . ?
C15 C14 H14 123(6) . . ?
C13 C14 H14 116(6) . . ?
C16 C15 C14 121.1(8) . . ?
C16 C15 H15 125(5) . . ?
C14 C15 H15 114(5) . . ?
C15 C16 C17 119.3(8) . . ?
C15 C16 H16 117(5) . . ?
C17 C16 H16 123(5) . . ?
C18 C17 C16 119.8(9) . . ?
C18 C17 H17 128(5) . . ?
C16 C17 H17 112(5) . . ?
C13 C18 C17 121.4(7) . . ?
C13 C18 H18 116(5) . . ?
C17 C18 H18 122(5) . . ?
C24 C19 C20 117.6(7) . . ?
C24 C19 P2 123.0(5) . . ?
C20 C19 P2 119.4(5) . . ?
C21 C20 C19 121.4(8) . . ?
C21 C20 H20 133(4) . . ?
C19 C20 H20 106(4) . . ?
C20 C21 C22 119.8(8) . . ?
C20 C21 H21 115(5) . . ?
C22 C21 H21 125(5) . . ?
C23 C22 C21 121.1(8) . . ?
C23 C22 H22 117(5) . . ?
C21 C22 H22 122(5) . . ?
C22 C23 C24 118.5(8) . . ?
C22 C23 H23 122(5) . . ?
C24 C23 H23 119(5) . . ?
C19 C24 C23 121.6(8) . . ?
C19 C24 H24 124(5) . . ?
C23 C24 H24 114(5) . . ?
C26 C25 C30 119.0(7) . . ?
C26 C25 P3 121.5(6) . . ?
C30 C25 P3 119.5(6) . . ?
C25 C26 C27 119.0(9) . . ?
C25 C26 H26 119(6) . . ?
C27 C26 H26 119(6) . . ?
C28 C27 C26 121.4(10) . . ?
C28 C27 H27 121(6) . . ?
C26 C27 H27 117(6) . . ?
C29 C28 C27 118.7(9) . . ?
C29 C28 H28 126(5) . . ?
C27 C28 H28 116(5) . . ?
C28 C29 C30 122.0(10) . . ?
C28 C29 H29 120(6) . . ?
C30 C29 H29 118(6) . . ?
C25 C30 C29 119.6(9) . . ?
C25 C30 H30 113(5) . . ?
C29 C30 H30 127(5) . . ?
C36 C31 C32 117.5(7) . . ?
C36 C31 P3 123.8(6) . . ?
C32 C31 P3 118.4(6) . . ?
C33 C32 C31 120.8(9) . . ?
C33 C32 H32 123(4) . . ?
C31 C32 H32 116(4) . . ?
C32 C33 C34 121.5(10) . . ?
C32 C33 H33 131(6) . . ?
C34 C33 H33 108(5) . . ?
C33 C34 C35 119.2(9) . . ?
C33 C34 H34 125(5) . . ?
C35 C34 H34 115(5) . . ?
C34 C35 C36 119.8(10) . . ?
C34 C35 H35 118(6) . . ?
C36 C35 H35 122(6) . . ?
C31 C36 C35 121.3(9) . . ?
C31 C36 H36 117(5) . . ?
C35 C36 H36 122(5) . . ?
C38 C37 C42 118.0(8) . . ?
C38 C37 P4 120.9(6) . . ?
C42 C37 P4 121.0(6) . . ?
C37 C38 C39 120.7(10) . . ?
C37 C38 H38 107(6) . . ?
C39 C38 H38 132(6) . . ?
C40 C39 C38 120.4(10) . . ?
C40 C39 H39 131(5) . . ?
C38 C39 H39 109(5) . . ?
C41 C40 C39 120.6(11) . . ?
C41 C40 H40 108(7) . . ?
C39 C40 H40 131(7) . . ?
C40 C41 C42 119.0(10) . . ?
C40 C41 H41 123(6) . . ?
C42 C41 H41 118(6) . . ?
C37 C42 C41 121.3(9) . . ?
C37 C42 H42 118(5) . . ?
C41 C42 H42 120(5) . . ?
C48 C43 C44 118.5(8) . . ?
C48 C43 P4 122.3(6) . . ?
C44 C43 P4 119.2(6) . . ?
C43 C44 C45 120.0(9) . . ?
C43 C44 H44 122(5) . . ?
C45 C44 H44 118(5) . . ?
C46 C45 C44 120.7(10) . . ?
C46 C45 H45 128(6) . . ?
C44 C45 H45 111(6) . . ?
C47 C46 C45 120.3(9) . . ?
C47 C46 H46 124(5) . . ?
C45 C46 H46 115(5) . . ?
C46 C47 C48 119.5(9) . . ?
C46 C47 H47 124(5) . . ?
C48 C47 H47 116(5) . . ?
C43 C48 C47 121.0(9) . . ?
C43 C48 H48 123(6) . . ?
C47 C48 H48 115(6) . . ?

loop_
_geom_bond_atom_site_label_1
_geom_bond_atom_site_label_2
_geom_bond_distance
_geom_bond_site_symmetry_2
_geom_bond_publ_flag
Ni O1 1.940(4) . ?
Ni O2 1.942(7) . ?
Ni Se3 2.170(13) . ?
Ni O3 2.33(7) . ?
Ni Se2 2.4069(15) . ?
Ni Se1 2.4212(14) . ?
Se1 P1 2.177(2) . ?
O1 P2 1.559(5) . ?
P1 N1 1.576(5) . ?
P1 C7 1.812(6) . ?
P1 C1 1.824(7) . ?
P2 N1 1.586(5) . ?
P2 C13 1.800(7) . ?
P2 C19 1.808(6) . ?
N2 P3 1.572(6) . ?
N2 P4 1.587(6) . ?
Se2 O3 0.62(8) . ?
Se2 P3 2.184(2) . ?
O3 P3 1.63(8) . ?
P3 C31 1.801(7) . ?
P3 C25 1.818(6) . ?
P4 O2 1.553(8) . ?
P4 C37 1.804(7) . ?
P4 C43 1.808(8) . ?
P4 Se3 2.023(12) . ?
O2 Se3 0.659(9) . ?
C1 C2 1.382(10) . ?
C1 C6 1.384(10) . ?
C2 C3 1.394(11) . ?
C2 H2 1.02(8) . ?
C3 C4 1.363(14) . ?
C3 H3 0.84(8) . ?
C4 C5 1.361(14) . ?
C4 H4 0.96(9) . ?
C5 C6 1.390(12) . ?
C5 H5 0.98(11) . ?
C6 H6 0.89(7) . ?
C7 C8 1.362(10) . ?
C7 C12 1.384(10) . ?
C8 C9 1.403(12) . ?
C8 H8 0.94(9) . ?
C9 C10 1.336(13) . ?
C9 H9 0.97(9) . ?
C10 C11 1.367(13) . ?
C10 H10 0.95(9) . ?
C11 C12 1.380(12) . ?
C11 H11 0.70(8) . ?
C12 H12 0.85(9) . ?
C13 C18 1.371(10) . ?
C13 C14 1.399(9) . ?
C14 C15 1.395(11) . ?
C14 H14 1.10(11) . ?
C15 C16 1.373(13) . ?
C15 H15 1.03(9) . ?
C16 C17 1.388(12) . ?
C16 H16 0.91(8) . ?
C17 C18 1.383(11) . ?
C17 H17 0.83(7) . ?
C18 H18 0.94(8) . ?
C19 C24 1.371(9) . ?
C19 C20 1.393(10) . ?
C20 C21 1.355(11) . ?
C20 H20 0.91(7) . ?
C21 C22 1.368(13) . ?
C21 H21 0.95(9) . ?
C22 C23 1.364(13) . ?
C22 H22 0.93(8) . ?
C23 C24 1.391(11) . ?
C23 H23 0.97(9) . ?
C24 H24 0.82(7) . ?
C25 C26 1.365(11) . ?
C25 C30 1.372(11) . ?
C26 C27 1.396(12) . ?
C26 H26 0.84(8) . ?
C27 C28 1.345(15) . ?
C27 H27 0.73(7) . ?
C28 C29 1.329(14) . ?
C28 H28 0.92(8) . ?
C29 C30 1.378(13) . ?
C29 H29 0.85(8) . ?
C30 H30 0.98(9) . ?
C31 C36 1.374(11) . ?
C31 C32 1.396(10) . ?
C32 C33 1.361(11) . ?
C32 H32 0.84(6) . ?
C33 C34 1.365(14) . ?
C33 H33 0.85(8) . ?
C34 C35 1.368(14) . ?
C34 H34 1.00(8) . ?
C35 C36 1.395(12) . ?
C35 H35 0.84(8) . ?
C36 H36 0.95(7) . ?
C37 C38 1.364(11) . ?
C37 C42 1.380(11) . ?
C38 C39 1.376(13) . ?
C38 H38 0.89(9) . ?
C39 C40 1.357(15) . ?
C39 H39 0.96(8) . ?
C40 C41 1.352(15) . ?
C40 H40 1.00(12) . ?
C41 C42 1.386(13) . ?
C41 H41 0.89(9) . ?
C42 H42 0.82(7) . ?
C43 C48 1.378(10) . ?
C43 C44 1.383(11) . ?
C44 C45 1.395(13) . ?
C44 H44 0.95(8) . ?
C45 C46 1.364(14) . ?
C45 H45 0.86(8) . ?
C46 C47 1.358(14) . ?
C46 H46 1.15(10) . ?
C47 C48 1.404(12) . ?
C47 H47 1.01(9) . ?
C48 H48 0.96(10) . ?
